data_4030885
loop_
_publ_author_name
'Evers, J.'
'Oehlinger, G.'
'Sextl, G.'

_publ_section_title
;
 LiSi, a unique Zintl phase - although stable; it long evaded synthesis
;
_journal_name_full 'European Journal of Solid State and Inorganic Chemistry'
_journal_page_first 773
_journal_page_last 774
_journal_volume 34
_journal_year 1997
_chemical_formula_sum 'Li Si'
_chemical_formula_weight 35.0265
_space_group_IT_number 88
_symmetry_cell_setting tetragonal
_symmetry_Int_Tables_number 88
_symmetry_space_group_name_Hall '-I 4ad'
_symmetry_space_group_name_H-M 'I 41/a :2'
_cell_angle_alpha 90
_cell_angle_beta 90
_cell_angle_gamma 90
_cell_formula_units_Z 16
_cell_length_a 9.353(1)
_cell_length_b 9.353(1)
_cell_length_c 5.743(1)
_cell_volume 502.39(12)
_diffrn_ambient_temperature 293
_diffrn_radiation_probe x-ray
_diffrn_radiation_type CuK\a
_diffrn_radiation_wavelength 1.5418
_exptl_absorpt_coefficient_mu 9.676
_exptl_crystal_density_diffrn 1.85
_exptl_crystal_density_meas 1.83
_exptl_crystal_F_000 68
_refine_ls_number_reflns 163
_refine_ls_R_factor_gt 0.071
_refine_ls_wR_factor_gt 0.071
_cod_data_source_file EJSSIC-1997-34-773-784-1.cif
_cod_data_source_block LiSi
_cod_original_cell_volume 502.39(14)
_cod_original_sg_symbol_H-M 'I 41/a'
_cod_database_code 4030885

loop_
_symmetry_equiv_pos_site_id
_symmetry_equiv_pos_as_xyz
1 x,y,z
2 3/4-y,1/4+x,1/4+z
3 1/2-x,-y,1/2+z
4 3/4+y,3/4-x,3/4+z
5 -x,-y,-z
6 1/4+y,3/4-x,3/4-z
7 1/2+x,y,1/2-z
8 1/4-y,1/4+x,1/4-z
9 1/2+x,1/2+y,1/2+z
10 1/4-y,3/4+x,3/4+z
11 -x,1/2-y,z
12 1/4+y,1/4-x,1/4+z
13 1/2-x,1/2-y,1/2-z
14 3/4+y,1/4-x,1/4-z
15 x,1/2+y,-z
16 3/4-y,3/4+x,3/4-z

loop_
_atom_site_aniso_label
_atom_site_aniso_U_11
_atom_site_aniso_U_22
_atom_site_aniso_U_33
_atom_site_aniso_U_23
_atom_site_aniso_U_13
_atom_site_aniso_U_12
Si 0.021(2) 0.019(2) 0.037(2) 0.0002(18) -0.0005(17) 0.0002(15)
Li 0.052(19) 0.019(15) 0.055(19) -0.001(11) -0.001(14) -0.011(11)

loop_
_atom_site_label
_atom_site_type_symbol
_atom_site_thermal_displace_type
_atom_site_fract_x
_atom_site_fract_y
_atom_site_fract_z
_atom_site_occupancy
_atom_site_U_iso_or_equiv
_atom_site_calc_flag
_atom_site_refinement_flags
_atom_site_disorder_assembly
_atom_site_disorder_group
Si Si Uani 0.1109(3) 0.9526(3) 0.5941(5) 1.000 0.0257(12) . . . .
Li Li Uani 0.082(2) 0.885(2) 0.058(4) 1.000 0.042(10) . . . .

loop_
_geom_angle_atom_site_label_1
_geom_angle_atom_site_label_2
_geom_angle_atom_site_label_3
_geom_angle
_geom_angle_site_symmetry_1
_geom_angle_site_symmetry_2
_geom_angle_site_symmetry_3
_geom_angle_publ_flag
Si Si Si 117.89(15) 5_576 . 10_654 yes
Si Si Si 107.17(14) 5_576 . 12_465 yes
Si Si Si 110.67(14) 10_654 . 12_465 yes

loop_
_geom_bond_atom_site_label_1
_geom_bond_atom_site_label_2
_geom_bond_distance
_geom_bond_site_symmetry_1
_geom_bond_site_symmetry_2
_geom_bond_publ_flag
Si Si 2.502(4) . 5_576 yes
Si Si 2.417(4) . 10_654 yes
Si Si 2.417(4) . 12_465 yes
